data_4020454
loop_
_publ_author_name
'Pham, Tien Q.'
'Pyne, Stephen G.'
'Skelton, Brian W.'
'White, Allan H.'

_publ_section_title
;
 Synthesis of Carbocyclic Hydantocidins via Regioselective and
 Diastereoselective Phosphine-Catalyzed [3 + 2]-Cycloadditions
 to 5-Methylenehydantoins
;
_journal_coden_ASTM JOCEAH
_journal_issue 16
_journal_name_full 'Journal of Organic Chemistry'
_journal_page_first 6369
_journal_page_last 6377
_journal_paper_doi 10.1021/jo050827h
_journal_volume 70
_journal_year 2005
_chemical_formula_moiety 'C27 H32 N2 O6, 0.5(C4 H8 O2)'
_chemical_formula_sum 'C29 H36 N2 O7'
_chemical_formula_weight 524.61
_space_group_crystal_system orthorhombic
_space_group_IT_number 19
_space_group_name_Hall 'P 2ac 2ab'
_space_group_name_H-M_alt 'P 21 21 21'
_cell_angle_alpha 90.00000
_cell_angle_beta 90.00000
_cell_angle_gamma 90.00000
_cell_formula_units_Z 8
_cell_length_a 12.689(2)
_cell_length_b 16.874(2)
_cell_length_c 26.230(4)
_cell_measurement_temperature 150(2)
_cell_volume 5616.2(14)
_exptl_crystal_density_diffrn 1.241
_cod_depositor_comments
;
 Updating space group information.

 Antanas Vaitkus,
 2018-06-08
;
_cod_database_code 4020454

loop_
_space_group_symop_id
_space_group_symop_operation_xyz
1 +x,+y,+z
2 1/2-x,-y,1/2+z
3 1/2+x,1/2-y,-z
4 -x,1/2+y,1/2-z

loop_
_atom_site_label
_atom_site_fract_x
_atom_site_fract_y
_atom_site_fract_z
_atom_site_U_iso_or_equiv
_atom_site_adp_type
_atom_site_calc_flag
_atom_site_calc_attached_atom
_atom_site_occupancy
_atom_site_disorder_assembly
_atom_site_disorder_group
C11 .77852(15) .57868(11) .69173(7) .0233(8) Uani ? ? 1.00000 ? ?
N12 .88457(13) .58943(10) .71264(6) .0252(8) Uani ? ? 1.00000 ? ?
C120 .96308(16) .64607(13) .69502(8) .0267(9) Uani ? ? 1.00000 ? ?
C121 .98483(17) .71371(12) .73164(8) .0267(9) Uani ? ? 1.00000 ? ?
C122 1.0813(2) .75288(15) .72856(9) .0375(12) Uani ? ? 1.00000 ? ?
C123 1.1043(2) .81729(16) .75974(11) .0467(14) Uani ? ? 1.00000 ? ?
C124 1.0303(3) .84270(17) .79487(11) .0487(15) Uani ? ? 1.00000 ? ?
C125 .9353(2) .80331(17) .79922(10) .0432(13) Uani ? ? 1.00000 ? ?
C126 .91279(18) .73907(14) .76779(9) .0328(11) Uani ? ? 1.00000 ? ?
C13 .89814(16) .54998(12) .75726(8) .0272(9) Uani ? ? 1.00000 ? ?
O13 .97999(12) .54749(10) .78268(6) .0335(8) Uani ? ? 1.00000 ? ?
N14 .80707(14) .51271(11) .76994(7) .0313(9) Uani ? ? 1.00000 ? ?
C140 .79048(18) .47513(14) .81950(9) .0317(10) Uani ? ? 1.00000 ? ?
C141 .75151(17) .53237(14) .85935(8) .0314(10) Uani ? ? 1.00000 ? ?
C142 .64593(19) .53457(16) .87389(9) .0364(11) Uani ? ? 1.00000 ? ?
C143 .6107(2) .58933(17) .90949(10) .0427(13) Uani ? ? 1.00000 ? ?
C144 .6796(2) .64214(16) .93131(10) .0448(14) Uani ? ? 1.00000 ? ?
C145 .7849(3) .64048(17) .91755(12) .0507(16) Uani ? ? 1.00000 ? ?
C146 .8207(2) .58613(17) .88157(12) .0453(14) Uani ? ? 1.00000 ? ?
C15 .72257(15) .52830(12) .73469(8) .0259(9) Uani ? ? 1.00000 ? ?
O15 .68176(13) .45529(9) .71795(7) .0326(8) Uani ? ? 1.00000 ? ?
C16 .71784(16) .65502(11) .68010(8) .0243(9) Uani ? ? 1.00000 ? ?
C17 .62416(15) .62391(12) .64933(8) .0248(9) Uani ? ? 1.00000 ? ?
C171 .56563(17) .68572(12) .61905(8) .0279(9) Uani ? ? 1.00000 ? ?
O171 .58685(13) .75491(9) .61647(6) .0357(8) Uani ? ? 1.00000 ? ?
O172 .48306(13) .65236(10) .59477(6) .0349(8) Uani ? ? 1.00000 ? ?
C172 .4232(2) .70434(16) .56192(10) .0389(12) Uani ? ? 1.00000 ? ?
C173 .3451(2) .6531(2) .53347(12) .0510(16) Uani ? ? 1.00000 ? ?
C18 .67231(17) .55943(12) .61431(8) .0282(10) Uani ? ? 1.00000 ? ?
O18 .70479(15) .59591(10) .56759(6) .0400(9) Uani ? ? 1.00000 ? ?
C19 .77588(16) .53397(12) .64044(8) .0261(9) Uani ? ? 1.00000 ? ?
O19 .85681(13) .56361(10) .60752(6) .0355(8) Uani ? ? 1.00000 ? ?
C110 .8111(2) .57321(14) .55790(9) .0366(11) Uani ? ? 1.00000 ? ?
C1101 .8130(2) .49649(17) .52795(10) .0420(14) Uani ? ? 1.00000 ? ?
C1102 .8673(4) .6402(2) .53149(12) .060(2) Uani ? ? 1.00000 ? ?
C21 .71835(15) .95920(11) .70633(7) .0223(8) Uani ? ? 1.00000 ? ?
N22 .61240(12) .94726(10) .72733(6) .0241(7) Uani ? ? 1.00000 ? ?
C220 .53362(16) .89210(12) .70755(8) .0255(9) Uani ? ? 1.00000 ? ?
C221 .52153(16) .81600(12) .73771(8) .0258(9) Uani ? ? 1.00000 ? ?
C222 .4343(2) .76859(14) .72730(10) .0361(11) Uani ? ? 1.00000 ? ?
C223 .4189(2) .69710(15) .75328(11) .0444(14) Uani ? ? 1.00000 ? ?
C224 .4905(2) .67281(15) .78950(10) .0423(13) Uani ? ? 1.00000 ? ?
C225 .5770(2) .71965(14) .80060(9) .0367(12) Uani ? ? 1.00000 ? ?
C226 .59231(17) .79145(13) .77487(8) .0295(10) Uani ? ? 1.00000 ? ?
C23 .60189(15) .97924(12) .77452(8) .0257(9) Uani ? ? 1.00000 ? ?
O23 .52151(12) .97740(9) .80111(6) .0311(7) Uani ? ? 1.00000 ? ?
N24 .69412(14) 1.01337(11) .78858(7) .0301(9) Uani ? ? 1.00000 ? ?
C240 .71479(19) 1.04297(14) .83952(9) .0330(11) Uani ? ? 1.00000 ? ?
C241 .76660(18) .98096(14) .87284(8) .0330(11) Uani ? ? 1.00000 ? ?
C242 .8731(2) .98439(16) .88534(9) .0384(12) Uani ? ? 1.00000 ? ?
C243 .9206(3) .92445(18) .91352(10) .0475(15) Uani ? ? 1.00000 ? ?
C244 .8615(3) .86013(19) .92990(10) .0527(16) Uani ? ? 1.00000 ? ?
C245 .7558(3) .85602(18) .91798(11) .0538(17) Uani ? ? 1.00000 ? ?
C246 .7078(2) .91584(16) .88960(10) .0443(14) Uani ? ? 1.00000 ? ?
C25 .77759(15) 1.00114(11) .75177(8) .0254(9) Uani ? ? 1.00000 ? ?
O25 .82050(13) 1.07530(9) .73994(7) .0337(8) Uani ? ? 1.00000 ? ?
C26 .77519(16) .88375(12) .68878(8) .0253(9) Uani ? ? 1.00000 ? ?
C27 .86934(15) .91756(12) .65974(8) .0264(9) Uani ? ? 1.00000 ? ?
C271 .92251(16) .85872(14) .62469(8) .0320(10) Uani ? ? 1.00000 ? ?
O271 .89501(15) .79262(10) .61698(7) .0434(10) Uani ? ? 1.00000 ? ?
O272 1.00685(19) .8964(2) .60032(13) .0369(14) Uani ? ? .789(8) ? ?
C272 1.0621(3) .8491(3) .56269(15) .044(2) Uani ? ? .789(8) ? ?
C273 1.1477(4) .8030(4) .58544(19) .088(4) Uani ? ? .789(8) ? ?
O272' 1.0090(9) .8738(6) .6134(4) .030(2) Uiso ? ? .211(8) ? ?
C272' 1.0665(10) .8175(8) .5796(5) .032(3) Uiso ? ? .211(8) ? ?
C273' 1.1555(12) .8618(9) .5552(6) .053(4) Uiso ? ? .211(8) ? ?
C28 .82372(16) .98815(13) .62991(9) .0296(10) Uani ? ? 1.00000 ? ?
O28 .78695(13) .96080(11) .58157(6) .0385(8) Uani ? ? 1.00000 ? ?
C29 .72184(16) 1.01259(12) .65868(8) .0256(9) Uani ? ? 1.00000 ? ?
O29 .63872(11) .99226(9) .62441(6) .0295(7) Uani ? ? 1.00000 ? ?
C210 .68363(19) .99187(16) .57427(9) .0370(11) Uani ? ? 1.00000 ? ?
C2101 .6913(2) 1.0757(2) .55298(13) .0535(17) Uani ? ? 1.00000 ? ?
C2102 .6200(3) .9361(2) .54197(11) .0526(17) Uani ? ? 1.00000 ? ?
C01 .4979(3) .4412(3) .50368(16) .085(3) Uani ? ? 1.00000 ? ?
O01 .4928(4) .2999(2) .50769(15) .142(3) Uani ? ? 1.00000 ? ?
C02 .5205(3) .3619(3) .52436(18) .081(3) Uani ? ? 1.00000 ? ?
O02 .5776(3) .36725(15) .56748(13) .088(2) Uani ? ? 1.00000 ? ?
C03 .6063(6) .2920(3) .5903(3) .151(6) Uani ? ? 1.00000 ? ?
C04 .6895(8) .2989(3) .6219(3) .170(6) Uani ? ? 1.00000 ? ?
H120a .9359(18) .6643(13) .6624(9) .020(5) Uiso ? ? 1.00000 ? ?
H120b 1.027(2) .6162(15) .6895(9) .029(6) Uiso ? ? 1.00000 ? ?
H122 1.132(3) .7319(18) .7049(11) .050(8) Uiso ? ? 1.00000 ? ?
H123 1.170(2) .8449(17) .7565(11) .047(8) Uiso ? ? 1.00000 ? ?
H124 1.042(3) .889(2) .8148(12) .058(9) Uiso ? ? 1.00000 ? ?
H125 .885(2) .8182(18) .8235(12) .049(8) Uiso ? ? 1.00000 ? ?
H126 .845(2) .7080(16) .7706(10) .038(7) Uiso ? ? 1.00000 ? ?
H140a .851(2) .4517(16) .8296(11) .041(7) Uiso ? ? 1.00000 ? ?
H140b .744(2) .4322(17) .8154(10) .038(7) Uiso ? ? 1.00000 ? ?
H142 .599(2) .5000(17) .8561(11) .042(8) Uiso ? ? 1.00000 ? ?
H143 .525(3) .590(2) .9164(13) .063(10) Uiso ? ? 1.00000 ? ?
H144 .659(3) .680(2) .9552(12) .058(9) Uiso ? ? 1.00000 ? ?
H145 .832(3) .678(2) .9298(12) .057(9) Uiso ? ? 1.00000 ? ?
H146 .887(3) .583(2) .8714(12) .056(9) Uiso ? ? 1.00000 ? ?
H15 .664(2) .5612(14) .7521(9) .032(7) Uiso ? ? 1.00000 ? ?
H15O .617(2) .4590(16) .7136(10) .037(7) Uiso ? ? 1.00000 ? ?
H16a .759(2) .6898(15) .6593(9) .028(6) Uiso ? ? 1.00000 ? ?
H16b .6990(18) .6807(13) .7121(9) .022(6) Uiso ? ? 1.00000 ? ?
H17 .5751(18) .5998(14) .6718(9) .022(6) Uiso ? ? 1.00000 ? ?
H172a .465(3) .7335(19) .5394(12) .057(9) Uiso ? ? 1.00000 ? ?
H172b .390(2) .7431(17) .5825(11) .041(7) Uiso ? ? 1.00000 ? ?
H173a .308(3) .683(2) .5111(14) .070(11) Uiso ? ? 1.00000 ? ?
H173b .290(3) .627(2) .5550(15) .083(12) Uiso ? ? 1.00000 ? ?
H173c .379(3) .609(2) .5102(12) .058(9) Uiso ? ? 1.00000 ? ?
H18 .625(2) .5154(17) .6089(10) .041(7) Uiso ? ? 1.00000 ? ?
H19 .7826(18) .4794(14) .6430(8) .020(5) Uiso ? ? 1.00000 ? ?
H1101a .788(2) .4532(18) .5462(11) .043(8) Uiso ? ? 1.00000 ? ?
H1101b .883(3) .4840(18) .5242(12) .049(8) Uiso ? ? 1.00000 ? ?
H1101c .784(3) .505(2) .4932(12) .059(9) Uiso ? ? 1.00000 ? ?
H1102a .858(3) .687(2) .5494(14) .067(10) Uiso ? ? 1.00000 ? ?
H1102b .842(3) .644(2) .4970(13) .062(10) Uiso ? ? 1.00000 ? ?
H1102c .941(4) .623(3) .5321(18) .109(17) Uiso ? ? 1.00000 ? ?
H220a .5540(18) .8799(13) .6724(9) .021(5) Uiso ? ? 1.00000 ? ?
H220b .462(2) .9220(15) .7083(9) .030(6) Uiso ? ? 1.00000 ? ?
H222 .387(2) .7835(17) .7026(11) .045(8) Uiso ? ? 1.00000 ? ?
H223 .360(3) .6662(19) .7447(12) .055(9) Uiso ? ? 1.00000 ? ?
H224 .473(3) .628(2) .8070(12) .053(9) Uiso ? ? 1.00000 ? ?
H225 .628(2) .7075(17) .8266(11) .048(8) Uiso ? ? 1.00000 ? ?
H226 .655(2) .8231(15) .7818(9) .031(6) Uiso ? ? 1.00000 ? ?
H240a .651(2) 1.0570(16) .8533(10) .040(7) Uiso ? ? 1.00000 ? ?
H240b .761(2) 1.0926(15) .8368(9) .033(7) Uiso ? ? 1.00000 ? ?
H242 .921(2) 1.0313(18) .8745(11) .052(8) Uiso ? ? 1.00000 ? ?
H243 .999(3) .926(2) .9190(12) .060(10) Uiso ? ? 1.00000 ? ?
H244 .890(3) .811(2) .9500(14) .072(11) Uiso ? ? 1.00000 ? ?
H245 .723(3) .808(2) .9280(14) .070(11) Uiso ? ? 1.00000 ? ?
H246 .628(3) .9156(18) .8796(12) .053(9) Uiso ? ? 1.00000 ? ?
H25 .8356(18) .9673(13) .7666(8) .018(5) Uiso ? ? 1.00000 ? ?
H25O .884(3) 1.067(2) .7341(13) .057(10) Uiso ? ? 1.00000 ? ?
H26a .736(2) .8562(15) .6647(9) .030(6) Uiso ? ? 1.00000 ? ?
H26b .793(2) .8500(14) .7178(9) .029(6) Uiso ? ? 1.00000 ? ?
H27 .917(2) .9360(14) .6841(9) .027(6) Uiso ? ? 1.00000 ? ?
H272a 1.09010 .88314 .53693 .05800 Uiso ? ? .789(8) ? ?
H272b 1.01292 .81352 .54683 .05800 Uiso ? ? .789(8) ? ?
H273a 1.18267 .77231 .55993 .13300 Uiso ? ? .789(8) ? ?
H273b 1.12031 .76816 .61073 .13300 Uiso ? ? .789(8) ? ?
H273c 1.19749 .83778 .60083 .13300 Uiso ? ? .789(8) ? ?
H272'a 1.02067 .79448 .55560 .04000 Uiso ? ? .211(8) ? ?
H272'b 1.09580 .77436 .60043 .04000 Uiso ? ? .211(8) ? ?
H273'a 1.19519 .82983 .53274 .08300 Uiso ? ? .211(8) ? ?
H273'b 1.20119 .88547 .57973 .08300 Uiso ? ? .211(8) ? ?
H273'c 1.12606 .90559 .53490 .08300 Uiso ? ? .211(8) ? ?
H28 .873(2) 1.0298(15) .6232(9) .029(6) Uiso ? ? 1.00000 ? ?
H29 .721(2) 1.0663(15) .6653(9) .026(6) Uiso ? ? 1.00000 ? ?
H2101a .732(3) 1.110(3) .5765(16) .087(14) Uiso ? ? 1.00000 ? ?
H2101b .625(3) 1.0996(19) .5455(12) .054(9) Uiso ? ? 1.00000 ? ?
H2101c .726(3) 1.074(2) .5207(15) .081(12) Uiso ? ? 1.00000 ? ?
H2102a .624(3) .887(2) .5518(14) .069(12) Uiso ? ? 1.00000 ? ?
H2102b .654(3) .934(2) .5066(13) .063(10) Uiso ? ? 1.00000 ? ?
H2102c .546(3) .9544(18) .5407(11) .048(8) Uiso ? ? 1.00000 ? ?
H01a .46331 .43818 .47112 .12600 Uiso ? ? 1.00000 ? ?
H01b .45302 .47015 .52638 .12600 Uiso ? ? 1.00000 ? ?
H01c .56197 .47063 .49954 .12600 Uiso ? ? 1.00000 ? ?
H03a .54741 .27267 .61050 .19500 Uiso ? ? 1.00000 ? ?
H03b .62265 .25448 .56538 .19500 Uiso ? ? 1.00000 ? ?
H04a .70900 .24818 .63508 .22200 Uiso ? ? 1.00000 ? ?
H04b .67096 .33217 .65057 .22200 Uiso ? ? 1.00000 ? ?
H04c .74646 .32168 .60455 .22200 Uiso ? ? 1.00000 ? ?

loop_
_atom_site_aniso_label
_atom_site_aniso_U_11
_atom_site_aniso_U_22
_atom_site_aniso_U_33
_atom_site_aniso_U_12
_atom_site_aniso_U_13
_atom_site_aniso_U_23
C11 .0195(8) .0231(8) .0271(9) .0015(7) .0010(7) -.0006(7)
N12 .0185(7) .0271(8) .0300(8) -.0006(6) .0007(6) .0018(7)
C120 .0218(9) .0297(10) .0285(9) -.0008(8) .0040(7) -.0007(8)
C121 .0282(9) .0244(9) .0274(9) .0014(7) -.0017(8) .0020(8)
C122 .0377(12) .0372(11) .0374(12) -.0098(10) .0048(10) -.0005(10)
C123 .0498(15) .0421(14) .0483(14) -.0169(12) .0005(12) -.0020(12)
C124 .0621(18) .0398(14) .0442(14) -.0046(13) -.0073(13) -.0113(12)
C125 .0440(14) .0486(14) .0371(12) .0079(12) -.0047(11) -.0127(11)
C126 .0282(10) .0388(11) .0314(10) .0045(9) -.0020(8) -.0041(9)
C13 .0217(8) .0266(9) .0332(10) .0037(7) .0020(7) .0028(8)
O13 .0209(7) .0389(8) .0406(8) .0028(6) -.0035(6) .0094(7)
N14 .0223(8) .0386(9) .0329(9) -.0032(7) -.0035(7) .0110(8)
C140 .0268(10) .0329(11) .0353(11) -.0011(8) -.0019(8) .0108(9)
C141 .0277(10) .0343(11) .0323(10) -.0017(8) -.0041(8) .0110(9)
C142 .0303(11) .0443(13) .0346(11) -.0066(10) -.0015(9) .0076(10)
C143 .0429(14) .0472(14) .0381(12) .0000(11) .0060(10) .0107(11)
C144 .0602(17) .0360(12) .0381(13) .0009(12) .0038(12) .0068(11)
C145 .0522(17) .0405(14) .0593(17) -.0092(13) -.0073(14) -.0045(13)
C146 .0318(12) .0473(14) .0568(16) -.0066(11) -.0047(11) .0021(13)
C15 .0205(8) .0266(9) .0305(9) .0026(7) .0007(7) .0030(8)
O15 .0241(7) .0280(7) .0456(9) -.0021(6) .0002(6) .0016(7)
C16 .0238(9) .0234(8) .0258(9) .0032(7) .0006(7) -.0015(7)
C17 .0218(9) .0242(9) .0285(9) .0020(7) -.0006(7) .0016(7)
C171 .0263(9) .0320(10) .0253(9) .0035(8) .0023(7) .0009(8)
O171 .0395(9) .0282(7) .0395(8) .0030(7) -.0085(7) .0013(7)
O172 .0306(8) .0353(8) .0388(8) -.0022(7) -.0107(7) .0087(7)
C172 .0394(13) .0418(13) .0354(12) .0056(11) -.0110(10) .0071(11)
C173 .0453(15) .0599(18) .0478(15) -.0068(14) -.0211(13) .0108(14)
C18 .0297(10) .0256(9) .0295(10) .0013(8) -.0023(8) -.0034(8)
O18 .0527(11) .0418(9) .0255(7) .0120(8) .0056(7) .0003(7)
C19 .0243(9) .0250(9) .0292(9) .0009(7) .0037(7) -.0018(7)
O19 .0317(8) .0449(9) .0297(7) -.0077(7) .0081(6) -.0098(7)
C110 .0463(13) .0346(11) .0289(10) -.0036(10) .0083(9) -.0074(9)
C1101 .0485(15) .0414(13) .0360(13) .0031(11) .0029(11) -.0147(11)
C1102 .095(3) .0492(17) .0368(14) -.0220(18) .0236(16) -.0065(13)
C21 .0179(8) .0226(8) .0262(8) .0016(7) .0015(7) -.0005(7)
N22 .0184(7) .0266(8) .0273(8) -.0030(6) .0007(6) -.0016(6)
C220 .0213(9) .0281(9) .0272(9) -.0039(7) -.0026(7) .0014(8)
C221 .0255(9) .0249(9) .0271(9) -.0014(7) .0033(7) -.0020(7)
C222 .0352(12) .0342(11) .0388(12) -.0086(9) -.0036(10) .0003(10)
C223 .0463(14) .0353(12) .0516(15) -.0152(11) .0015(12) -.0015(11)
C224 .0511(15) .0292(11) .0465(14) -.0018(10) .0132(12) .0051(10)
C225 .0395(12) .0368(11) .0338(11) .0047(10) .0049(10) .0062(9)
C226 .0285(10) .0290(10) .0309(10) -.0001(8) .0032(8) -.0001(8)
C23 .0220(8) .0236(9) .0314(10) .0012(7) .0004(7) -.0022(7)
O23 .0224(7) .0349(8) .0359(8) -.0000(6) .0052(6) -.0048(6)
N24 .0225(8) .0360(9) .0319(9) -.0031(7) .0042(7) -.0099(8)
C240 .0297(10) .0352(11) .0341(11) -.0027(9) .0024(9) -.0115(9)
C241 .0349(11) .0369(11) .0271(9) -.0070(9) .0051(8) -.0087(9)
C242 .0385(12) .0452(13) .0315(11) -.0071(11) .0001(9) -.0023(10)
C243 .0512(16) .0570(16) .0343(12) -.0009(13) -.0064(11) -.0051(12)
C244 .078(2) .0477(15) .0323(12) .0029(15) -.0014(13) -.0008(12)
C245 .075(2) .0412(14) .0453(14) -.0138(14) .0077(14) .0012(12)
C246 .0444(14) .0454(14) .0431(13) -.0125(12) .0093(11) -.0068(11)
C25 .0191(8) .0253(9) .0319(9) .0006(7) .0007(7) -.0044(8)
O25 .0232(7) .0288(7) .0489(10) -.0046(6) .0031(7) -.0053(7)
C26 .0225(9) .0242(9) .0292(9) .0036(7) -.0021(7) -.0025(8)
C27 .0188(8) .0275(9) .0329(10) .0028(7) -.0004(7) -.0058(8)
C271 .0224(9) .0400(11) .0337(10) .0084(9) -.0058(8) -.0092(9)
O271 .0493(10) .0361(9) .0447(9) .0086(8) .0019(8) -.0104(8)
O272 .0241(10) .0438(16) .0427(15) .0015(10) .0113(10) -.0072(13)
C272 .0370(17) .055(2) .0407(18) .0110(16) .0129(14) -.0049(18)
C273 .063(3) .138(5) .063(3) .065(3) .002(2) -.018(3)
C28 .0218(9) .0314(10) .0358(11) .0012(8) .0073(8) .0027(9)
O28 .0338(8) .0541(10) .0276(7) .0130(8) .0045(6) .0031(7)
C29 .0212(8) .0248(9) .0309(9) .0022(7) .0025(7) .0017(8)
O29 .0221(7) .0395(8) .0269(7) .0012(6) .0020(5) .0047(6)
C210 .0317(11) .0505(13) .0288(10) .0107(10) .0043(9) .0084(10)
C2101 .0403(15) .067(2) .0532(17) .0126(14) .0105(13) .0324(16)
C2102 .0497(17) .075(2) .0337(13) .0126(15) -.0088(12) -.0059(14)
C01 .063(2) .104(3) .086(3) -.002(2) .006(2) .010(3)
O01 .174(4) .111(3) .140(3) -.072(3) .057(3) -.056(2)
C02 .070(2) .082(3) .092(3) -.026(2) .038(2) -.024(2)
O02 .095(2) .0553(14) .113(2) -.0165(15) .002(2) .0149(16)
C03 .163(6) .085(4) .203(8) -.032(4) -.013(6) .075(4)
C04 .309(10) .065(3) .135(5) -.064(5) -.108(6) .033(3)

loop_
_geom_bond_atom_site_label_1
_geom_bond_atom_site_label_2
_geom_bond_site_symmetry_1
_geom_bond_site_symmetry_2
_geom_bond_distance
_geom_bond_publ_flag
C11 N12 . . 1.464(3) ?
C11 C15 . . 1.580(3) ?
C11 C16 . . 1.531(3) ?
C11 C19 . . 1.543(3) ?
N12 C120 . . 1.456(3) ?
N12 C13 . . 1.357(3) ?
C120 C121 . . 1.517(3) ?
C120 H120a . . .97(2) ?
C120 H120b . . .97(3) ?
C121 C122 . . 1.393(3) ?
C121 C126 . . 1.385(3) ?
C122 C123 . . 1.391(4) ?
C122 H122 . . .96(3) ?
C123 C124 . . 1.384(4) ?
C123 H123 . . .96(3) ?
C124 C125 . . 1.381(4) ?
C124 H124 . . .95(3) ?
C125 C126 . . 1.391(4) ?
C125 H125 . . .94(3) ?
C126 H126 . . 1.01(3) ?
C13 O13 . . 1.235(3) ?
C13 N14 . . 1.357(3) ?
N14 C140 . . 1.462(3) ?
N14 C15 . . 1.440(3) ?
C140 C141 . . 1.507(3) ?
C140 H140a . . .91(3) ?
C140 H140b . . .94(3) ?
C141 C142 . . 1.393(3) ?
C141 C146 . . 1.391(4) ?
C142 C143 . . 1.388(4) ?
C142 H142 . . .96(3) ?
C143 C144 . . 1.373(4) ?
C143 H143 . . 1.10(4) ?
C144 C145 . . 1.384(4) ?
C144 H144 . . .93(3) ?
C145 C146 . . 1.392(4) ?
C145 H145 . . .93(3) ?
C146 H146 . . .89(3) ?
C15 O15 . . 1.407(3) ?
C15 H15 . . 1.03(3) ?
O15 H15O . . .83(3) ?
C16 C17 . . 1.530(3) ?
C16 H16a . . .95(2) ?
C16 H16b . . .97(2) ?
C17 C171 . . 1.507(3) ?
C17 C18 . . 1.549(3) ?
C17 H17 . . .95(2) ?
C171 O171 . . 1.200(3) ?
C171 O172 . . 1.349(3) ?
O172 C172 . . 1.445(3) ?
C172 C173 . . 1.512(4) ?
C172 H172a . . .94(3) ?
C172 H172b . . .95(3) ?
C173 H173a . . .91(4) ?
C173 H173b . . 1.00(4) ?
C173 H173c . . 1.06(3) ?
C18 O18 . . 1.432(3) ?
C18 C19 . . 1.543(3) ?
C18 H18 . . .97(3) ?
O18 C110 . . 1.426(3) ?
C19 O19 . . 1.432(3) ?
C19 H19 . . .93(2) ?
O19 C110 . . 1.434(3) ?
C110 C1101 . . 1.515(4) ?
C110 C1102 . . 1.504(4) ?
C1101 H1101a . . .93(3) ?
C1101 H1101b . . .92(3) ?
C1101 H1101c . . .99(3) ?
C1102 H1102a . . .93(4) ?
C1102 H1102b . . .96(3) ?
C1102 H1102c . . .98(5) ?
C21 N22 . . 1.467(2) ?
C21 C25 . . 1.577(3) ?
C21 C26 . . 1.534(3) ?
C21 C29 . . 1.541(3) ?
N22 C220 . . 1.461(3) ?
N22 C23 . . 1.357(3) ?
C220 C221 . . 1.516(3) ?
C220 H220a . . .98(2) ?
C220 H220b . . 1.04(3) ?
C221 C222 . . 1.392(3) ?
C221 C226 . . 1.389(3) ?
C222 C223 . . 1.399(4) ?
C222 H222 . . .92(3) ?
C223 C224 . . 1.377(4) ?
C223 H223 . . .94(3) ?
C224 C225 . . 1.383(4) ?
C224 H224 . . .92(3) ?
C225 C226 . . 1.400(3) ?
C225 H225 . . .97(3) ?
C226 H226 . . .98(3) ?
C23 O23 . . 1.236(2) ?
C23 N24 . . 1.356(3) ?
N24 C240 . . 1.450(3) ?
N24 C25 . . 1.448(3) ?
C240 C241 . . 1.514(3) ?
C240 H240a . . .92(3) ?
C240 H240b . . 1.02(3) ?
C241 C242 . . 1.391(3) ?
C241 C246 . . 1.399(4) ?
C242 C243 . . 1.390(4) ?
C242 H242 . . 1.04(3) ?
C243 C244 . . 1.387(4) ?
C243 H243 . . 1.00(3) ?
C244 C245 . . 1.379(5) ?
C244 H244 . . 1.05(4) ?
C245 C246 . . 1.394(4) ?
C245 H245 . . .95(4) ?
C246 H246 . . 1.04(3) ?
C25 O25 . . 1.400(3) ?
C25 H25 . . 1.01(2) ?
O25 H25O . . .84(4) ?
C26 C27 . . 1.527(3) ?
C26 H26a . . .93(3) ?
C26 H26b . . .98(2) ?
C27 C271 . . 1.512(3) ?
C27 C28 . . 1.538(3) ?
C27 H27 . . .93(2) ?
C271 O271 . . 1.186(3) ?
C271 O272 . . 1.400(4) ?
C271 O272' . . 1.166(11) ?
O272 C272 . . 1.450(5) ?
C272 C273 . . 1.463(7) ?
C272 H272a . . .956 ?
C272 H272b . . .961 ?
C273 H273a . . .956 ?
C273 H273b . . .953 ?
C273 H273c . . .951 ?
O272' C272' . . 1.490(17) ?
C272' C273' . . 1.50(2) ?
C272' H272'a . . .941 ?
C272' H272'b . . .983 ?
C273' H273'a . . .943 ?
C273' H273'b . . .955 ?
C273' H273'c . . .984 ?
C28 O28 . . 1.428(3) ?
C28 C29 . . 1.553(3) ?
C28 H28 . . .95(3) ?
O28 C210 . . 1.425(3) ?
C29 O29 . . 1.428(2) ?
C29 H29 . . .92(2) ?
O29 C210 . . 1.433(3) ?
C210 C2101 . . 1.524(4) ?
C210 C2102 . . 1.502(4) ?
C2101 H2101a . . .99(4) ?
C2101 H2101b . . .95(3) ?
C2101 H2101c . . .96(4) ?
C2102 H2102a . . .87(4) ?
C2102 H2102b . . 1.02(3) ?
C2102 H2102c . . .98(3) ?
C01 C02 . . 1.471(7) ?
C01 H01a . . .962 ?
C01 H01b . . .958 ?
C01 H01c . . .959 ?
O01 C02 . . 1.187(6) ?
C02 O02 . . 1.346(6) ?
O02 C03 . . 1.450(7) ?
C03 C04 . . 1.347(12) ?
C03 H03a . . .972 ?
C03 H03b . . .934 ?
C04 H04a . . .957 ?
C04 H04b . . .967 ?
C04 H04c . . .937 ?

loop_
_cod_changelog_entry_id
_cod_changelog_entry_author
_cod_changelog_entry_date
_cod_changelog_entry_text
1 'Vaitkus, Antanas' 2022-02-17T14:50:00+02:00 'Updated bibliographic information.'
